data_1517262
loop_
_publ_author_name
'Seo, Daniel M.'
'Boyle, Paul D.'
'Allen, Joshua L.'
'Han, Sang-Don'
'J\'onsson, Erlendur'
'Johansson, Patrik'
'Henderson, Wesley A.'

_publ_section_title
;
 Solvate Structures and Computational/Spectroscopic Characterization of
 LiBF4Electrolytes
;
_journal_issue 32
_journal_name_full 'The Journal of Physical Chemistry C'
_journal_page_first 18377
_journal_paper_doi 10.1021/jp5046782
_journal_volume 118
_journal_year 2014
_chemical_formula_sum 'C9 H24 B F4 N3'
_chemical_formula_weight 261.12
_chemical_name_systematic (PMDETA)1:HBF4
_space_group_IT_number 14
_symmetry_cell_setting monoclinic
_symmetry_space_group_name_Hall '-P 2ybc'
_symmetry_space_group_name_H-M 'P 1 21/c 1'
_atom_sites_solution_hydrogens geom
_atom_sites_solution_primary direct
_atom_sites_solution_secondary difmap
_audit_creation_method SHELXL-97
_cell_angle_alpha 90.00
_cell_angle_beta 127.9419(15)
_cell_angle_gamma 90.00
_cell_formula_units_Z 4
_cell_length_a 9.8068(4)
_cell_length_b 11.6816(5)
_cell_length_c 14.8941(6)
_cell_measurement_reflns_used 4409
_cell_measurement_temperature 110
_cell_measurement_theta_max 33.24
_cell_measurement_theta_min 2.63
_cell_volume 1345.61(10)
_computing_cell_refinement SAINT
_computing_data_collection Apex2
_computing_data_reduction SAINT
_computing_molecular_graphics NRCVAX
_computing_publication_material cif2tables.py
_computing_structure_refinement XL
_computing_structure_solution XS
_diffrn_ambient_temperature 110
_diffrn_measured_fraction_theta_full 0.993
_diffrn_measured_fraction_theta_max 0.916
_diffrn_measurement_device_type 'Bruker-Nonius Kappa Axis X8 Apex2'
_diffrn_measurement_method 'omega and phi scans'
_diffrn_radiation_monochromator graphite
_diffrn_radiation_source 'fine-focus sealed tube'
_diffrn_radiation_type MoK\a
_diffrn_radiation_wavelength 0.71073
_diffrn_reflns_av_R_equivalents 0.0000
_diffrn_reflns_av_sigmaI/netI 0.0403
_diffrn_reflns_limit_h_max 12
_diffrn_reflns_limit_h_min -15
_diffrn_reflns_limit_k_max 17
_diffrn_reflns_limit_k_min 0
_diffrn_reflns_limit_l_max 23
_diffrn_reflns_limit_l_min 0
_diffrn_reflns_number 8932
_diffrn_reflns_theta_full 31.45
_diffrn_reflns_theta_max 34.21
_diffrn_reflns_theta_min 2.46
_exptl_absorpt_coefficient_mu 0.116
_exptl_absorpt_correction_T_max 0.9742
_exptl_absorpt_correction_T_min 0.9708
_exptl_absorpt_correction_type multi-scan
_exptl_absorpt_process_details TWINABS
_exptl_crystal_colour colourless
_exptl_crystal_density_diffrn 1.289
_exptl_crystal_density_method 'not measured'
_exptl_crystal_description prism
_exptl_crystal_F_000 560
_exptl_crystal_size_max 0.26
_exptl_crystal_size_mid 0.26
_exptl_crystal_size_min 0.23
_refine_diff_density_max 0.488
_refine_diff_density_min -0.421
_refine_diff_density_rms 0.059
_refine_ls_extinction_method none
_refine_ls_goodness_of_fit_ref 1.170
_refine_ls_hydrogen_treatment refall
_refine_ls_matrix_type full
_refine_ls_number_parameters 251
_refine_ls_number_reflns 8932
_refine_ls_number_restraints 0
_refine_ls_restrained_S_all 1.170
_refine_ls_R_factor_all 0.0811
_refine_ls_R_factor_gt 0.0494
_refine_ls_shift/su_max 0.000
_refine_ls_shift/su_mean 0.000
_refine_ls_structure_factor_coef Fsqd
_refine_ls_weighting_details 'calc w=1/[\s^2^(Fo^2^)+(0.0495P)^2^+5.1613P] where P=(Fo^2^+2Fc^2^)/3'
_refine_ls_weighting_scheme calc
_refine_ls_wR_factor_gt 0.1079
_refine_ls_wR_factor_ref 0.1383
_reflns_number_gt 6354
_reflns_number_total 8932
_reflns_threshold_expression >2sigma(I)
_cod_data_source_file jp5046782_si_002.cif
_cod_data_source_block (PMDETA)1:HBF4
_cod_depositor_comments 'Adding full bibliography for 1517256--1517264.cif.'
_cod_original_sg_symbol_H-M 'P 21/c'
_cod_database_code 1517262

loop_
_symmetry_equiv_pos_as_xyz
'x, y, z'
'-x, y+1/2, -z+1/2'
'-x, -y, -z'
'x, -y-1/2, z-1/2'

loop_
_atom_site_label
_atom_site_type_symbol
_atom_site_fract_x
_atom_site_fract_y
_atom_site_fract_z
_atom_site_U_iso_or_equiv
_atom_site_adp_type
_atom_site_occupancy
_atom_site_symmetry_multiplicity
_atom_site_calc_flag
C1 C -0.0562(4) 0.6230(3) 0.6209(3) 0.0247(6) Uani 1 1 d
H1A H -0.145(5) 0.604(3) 0.538(3) 0.029(10) Uiso 1 1 d
H1B H -0.112(5) 0.660(3) 0.649(3) 0.034(11) Uiso 1 1 d
H1C H 0.000(5) 0.552(3) 0.664(3) 0.029(10) Uiso 1 1 d
C2 C 0.1719(4) 0.6396(3) 0.6037(3) 0.0264(6) Uani 1 1 d
H2A H 0.219(5) 0.567(3) 0.644(3) 0.031(10) Uiso 1 1 d
H2B H 0.273(6) 0.689(4) 0.623(4) 0.042(12) Uiso 1 1 d
H2C H 0.097(5) 0.624(3) 0.522(3) 0.027(10) Uiso 1 1 d
N1 N 0.0783(3) 0.69806(19) 0.63850(19) 0.0174(4) Uani 1 1 d
C3 C 0.0051(4) 0.8088(3) 0.5776(2) 0.0228(6) Uani 1 1 d
H3A H -0.123(6) 0.805(4) 0.526(4) 0.038(11) Uiso 1 1 d
H3B H 0.034(5) 0.821(3) 0.525(3) 0.026(10) Uiso 1 1 d
C4 C 0.0763(4) 0.9072(2) 0.6618(2) 0.0193(5) Uani 1 1 d
H4A H 0.023(5) 0.983(3) 0.618(3) 0.022(9) Uiso 1 1 d
H4B H 0.042(5) 0.897(3) 0.710(3) 0.025(9) Uiso 1 1 d
N2 N 0.2648(3) 0.90975(19) 0.73031(19) 0.0165(4) Uani 1 1 d
C5 C 0.3218(4) 0.9837(3) 0.6802(3) 0.0240(6) Uani 1 1 d
H5A H 0.258(5) 0.962(3) 0.598(3) 0.029(10) Uiso 1 1 d
H5B H 0.445(5) 0.973(3) 0.720(3) 0.031(10) Uiso 1 1 d
H5C H 0.299(5) 1.065(3) 0.682(3) 0.028(10) Uiso 1 1 d
C6 C 0.3559(4) 0.9364(2) 0.8502(2) 0.0205(5) Uani 1 1 d
H6A H 0.327(5) 1.014(3) 0.864(3) 0.025(9) Uiso 1 1 d
H6B H 0.482(5) 0.937(3) 0.887(3) 0.026(10) Uiso 1 1 d
C7 C 0.3215(4) 0.8474(2) 0.9087(2) 0.0187(5) Uani 1 1 d
H7A H 0.408(5) 0.855(3) 0.993(3) 0.022(9) Uiso 1 1 d
H7B H 0.208(4) 0.857(3) 0.889(3) 0.016(8) Uiso 1 1 d
N3 N 0.3234(3) 0.72783(19) 0.87296(19) 0.0147(4) Uani 1 1 d
H3 H 0.238(5) 0.721(3) 0.787(4) 0.036(11) Uiso 1 1 d
C8 C 0.2727(4) 0.6461(3) 0.9244(2) 0.0198(5) Uani 1 1 d
H8A H 0.271(5) 0.569(3) 0.897(3) 0.024(9) Uiso 1 1 d
H8B H 0.160(5) 0.668(3) 0.903(3) 0.028(10) Uiso 1 1 d
H8C H 0.360(5) 0.650(3) 1.009(3) 0.025(10) Uiso 1 1 d
C9 C 0.4935(4) 0.6958(3) 0.9032(3) 0.0215(5) Uani 1 1 d
H9A H 0.581(5) 0.704(3) 0.986(3) 0.030(10) Uiso 1 1 d
H9B H 0.521(5) 0.745(3) 0.862(3) 0.026(10) Uiso 1 1 d
H9C H 0.487(5) 0.615(3) 0.880(3) 0.030(10) Uiso 1 1 d
B1 B 0.2631(4) 0.3190(3) 0.7508(3) 0.0199(6) Uani 1 1 d
F1 F 0.3040(3) 0.41950(18) 0.81267(19) 0.0427(6) Uani 1 1 d
F2 F 0.2842(3) 0.33513(19) 0.66832(17) 0.0349(5) Uani 1 1 d
F3 F 0.3710(3) 0.23349(18) 0.82510(18) 0.0453(6) Uani 1 1 d
F4 F 0.0926(3) 0.2909(3) 0.6988(2) 0.0533(7) Uani 1 1 d

loop_
_atom_site_aniso_label
_atom_site_aniso_U_11
_atom_site_aniso_U_22
_atom_site_aniso_U_33
_atom_site_aniso_U_23
_atom_site_aniso_U_13
_atom_site_aniso_U_12
C1 0.0240(14) 0.0250(14) 0.0230(13) -0.0017(11) 0.0134(12) -0.0070(11)
C2 0.0297(15) 0.0305(16) 0.0231(14) 0.0031(12) 0.0183(13) 0.0061(13)
N1 0.0190(10) 0.0154(10) 0.0162(10) 0.0000(8) 0.0100(9) -0.0009(8)
C3 0.0208(13) 0.0201(13) 0.0171(12) 0.0026(10) 0.0063(11) 0.0003(10)
C4 0.0181(12) 0.0186(12) 0.0200(12) 0.0021(10) 0.0111(10) 0.0033(10)
N2 0.0166(10) 0.0152(10) 0.0174(10) 0.0006(8) 0.0103(9) -0.0008(8)
C5 0.0295(15) 0.0206(14) 0.0281(15) 0.0026(11) 0.0210(13) -0.0014(11)
C6 0.0237(13) 0.0162(12) 0.0193(12) -0.0022(10) 0.0120(11) -0.0032(10)
C7 0.0234(13) 0.0158(11) 0.0175(11) -0.0024(9) 0.0128(11) -0.0004(10)
N3 0.0161(9) 0.0143(9) 0.0138(9) 0.0002(8) 0.0092(8) 0.0000(8)
C8 0.0219(13) 0.0195(13) 0.0199(12) 0.0021(10) 0.0139(11) -0.0017(10)
C9 0.0180(12) 0.0258(14) 0.0215(13) 0.0009(11) 0.0126(11) 0.0021(10)
B1 0.0200(14) 0.0203(14) 0.0182(13) 0.0002(11) 0.0111(12) 0.0007(11)
F1 0.0661(16) 0.0252(10) 0.0371(12) -0.0050(9) 0.0319(12) 0.0070(10)
F2 0.0361(11) 0.0482(13) 0.0292(10) -0.0043(9) 0.0245(9) -0.0050(9)
F3 0.0533(14) 0.0256(10) 0.0270(10) 0.0039(8) 0.0096(10) 0.0139(10)
F4 0.0256(11) 0.090(2) 0.0413(13) 0.0027(13) 0.0193(10) -0.0141(12)

loop_
_atom_type_symbol
_atom_type_description
_atom_type_scat_dispersion_real
_atom_type_scat_dispersion_imag
_atom_type_scat_source
C C 0.0033 0.0016 'International Tables Vol C Tables 4.2.6.8 and 6.1.1.4'
H H 0.0000 0.0000 'International Tables Vol C Tables 4.2.6.8 and 6.1.1.4'
B B 0.0013 0.0007 'International Tables Vol C Tables 4.2.6.8 and 6.1.1.4'
F F 0.0171 0.0103 'International Tables Vol C Tables 4.2.6.8 and 6.1.1.4'
N N 0.0061 0.0033 'International Tables Vol C Tables 4.2.6.8 and 6.1.1.4'

loop_
_geom_angle_atom_site_label_1
_geom_angle_atom_site_label_2
_geom_angle_atom_site_label_3
_geom_angle
N1 C1 H1A 111(2)
N1 C1 H1B 110(2)
H1A C1 H1B 110(3)
N1 C1 H1C 108(2)
H1A C1 H1C 109(3)
H1B C1 H1C 109(3)
N1 C2 H2A 111(2)
N1 C2 H2B 110(2)
H2A C2 H2B 108(3)
N1 C2 H2C 112(2)
H2A C2 H2C 108(3)
H2B C2 H2C 108(3)
C1 N1 C2 110.3(2)
C1 N1 C3 111.5(2)
C2 N1 C3 111.1(2)
N1 C3 C4 110.5(2)
N1 C3 H3A 110(2)
C4 C3 H3A 113(2)
N1 C3 H3B 110(2)
C4 C3 H3B 110(2)
H3A C3 H3B 104(3)
N2 C4 C3 109.5(2)
N2 C4 H4A 111(2)
C3 C4 H4A 109(2)
N2 C4 H4B 111(2)
C3 C4 H4B 109(2)
H4A C4 H4B 107(3)
C6 N2 C5 111.2(2)
C6 N2 C4 114.8(2)
C5 N2 C4 111.9(2)
N2 C5 H5A 109(2)
N2 C5 H5B 109(2)
H5A C5 H5B 109(3)
N2 C5 H5C 113(2)
H5A C5 H5C 107(3)
H5B C5 H5C 109(3)
N2 C6 C7 111.8(2)
N2 C6 H6A 114(2)
C7 C6 H6A 108(2)
N2 C6 H6B 107(2)
C7 C6 H6B 109(2)
H6A C6 H6B 107(3)
N3 C7 C6 112.2(2)
N3 C7 H7A 110(2)
C6 C7 H7A 110(2)
N3 C7 H7B 105(2)
C6 C7 H7B 112(2)
H7A C7 H7B 108(3)
C9 N3 C8 110.6(2)
C9 N3 C7 112.6(2)
C8 N3 C7 109.5(2)
C9 N3 H3 105(2)
C8 N3 H3 109(2)
C7 N3 H3 110(2)
N3 C8 H8A 108(2)
N3 C8 H8B 109(2)
H8A C8 H8B 112(3)
N3 C8 H8C 108(2)
H8A C8 H8C 110(3)
H8B C8 H8C 109(3)
N3 C9 H9A 108(2)
N3 C9 H9B 110(2)
H9A C9 H9B 111(3)
N3 C9 H9C 108(2)
H9A C9 H9C 111(3)
H9B C9 H9C 109(3)
F2 B1 F3 110.6(3)
F2 B1 F4 109.1(3)
F3 B1 F4 110.1(3)
F2 B1 F1 109.6(3)
F3 B1 F1 108.2(2)
F4 B1 F1 109.2(3)

loop_
_geom_bond_atom_site_label_1
_geom_bond_atom_site_label_2
_geom_bond_distance
C1 N1 1.468(4)
C1 H1A 1.01(4)
C1 H1B 0.98(4)
C1 H1C 0.98(4)
C2 N1 1.471(4)
C2 H2A 0.98(4)
C2 H2B 1.02(5)
C2 H2C 0.98(4)
N1 C3 1.487(4)
C3 C4 1.518(4)
C3 H3A 0.99(4)
C3 H3B 0.99(4)
C4 N2 1.463(4)
C4 H4A 1.03(4)
C4 H4B 0.97(4)
N2 C6 1.456(4)
N2 C5 1.459(4)
C5 H5A 1.00(4)
C5 H5B 0.98(4)
C5 H5C 0.98(4)
C6 C7 1.522(4)
C6 H6A 1.01(4)
C6 H6B 1.00(4)
C7 N3 1.499(3)
C7 H7A 0.99(4)
C7 H7B 0.97(3)
N3 C9 1.484(4)
N3 C8 1.488(4)
N3 H3 1.01(4)
C8 H8A 0.98(4)
C8 H8B 0.97(4)
C8 H8C 1.00(4)
C9 H9A 0.98(4)
C9 H9B 0.99(4)
C9 H9C 1.00(4)
B1 F2 1.378(4)
B1 F3 1.380(4)
B1 F4 1.383(4)
B1 F1 1.391(4)

loop_
_geom_torsion_atom_site_label_1
_geom_torsion_atom_site_label_2
_geom_torsion_atom_site_label_3
_geom_torsion_atom_site_label_4
_geom_torsion
C1 N1 C3 C4 115.7(3)
C2 N1 C3 C4 -120.8(3)
N1 C3 C4 N2 59.0(3)
C3 C4 N2 C6 -140.3(2)
C3 C4 N2 C5 91.8(3)
C5 N2 C6 C7 -170.1(2)
C4 N2 C6 C7 61.7(3)
N2 C6 C7 N3 41.6(3)
C6 C7 N3 C9 61.9(3)
C6 C7 N3 C8 -174.7(2)
